data_4515550
loop_
_publ_author_name
'Jadhav, Prakash D.'
'Lu, Xin'
'Liu, Rai-Shung'

_publ_section_title
;
 Gold-Catalyzed [5+2]- and [5+1]-Annulations between Ynamides and
 1,2-Benzisoxazoles with Ligand-Controlled Chemoselectivity
;
_journal_issue 10
_journal_name_full 'ACS Catalysis'
_journal_page_first 9697
_journal_paper_doi 10.1021/acscatal.8b03011
_journal_volume 8
_journal_year 2018
_chemical_formula_moiety 'C27 H22 N2 O3 S'
_chemical_formula_sum 'C27 H22 N2 O3 S'
_chemical_formula_weight 454.53
_space_group_IT_number 33
_space_group_name_Hall 'P 2c -2n'
_space_group_name_H-M_alt 'P n a 21'
_symmetry_cell_setting orthorhombic
_symmetry_space_group_name_H-M 'P n a 21'
_atom_sites_solution_hydrogens geom
_atom_sites_solution_primary direct
_atom_sites_solution_secondary difmap
_audit_creation_method SHELXL-97
_cell_angle_alpha 90.00
_cell_angle_beta 90.00
_cell_angle_gamma 90.00
_cell_formula_units_Z 4
_cell_length_a 33.950(5)
_cell_length_b 8.4972(12)
_cell_length_c 7.9321(10)
_cell_measurement_reflns_used 5092
_cell_measurement_temperature 200(2)
_cell_measurement_theta_max 24.53
_cell_measurement_theta_min 2.473
_cell_volume 2288.3(5)
_computing_molecular_graphics 'Ortep-3 for Windows (Farrugia, 1997)'
_computing_publication_material 'WinGX publication routines (Farrugia, 2005)'
_computing_structure_refinement 'SHELXL-2014/7 (Sheldrick, 2014)'
_computing_structure_solution 'SHELXL-2014/7 (Sheldrick, 2014)'
_diffrn_ambient_temperature 200(2)
_diffrn_measured_fraction_theta_full 0.992
_diffrn_measured_fraction_theta_max 0.992
_diffrn_measurement_device_type 'D8 Venture'
_diffrn_radiation_monochromator graphite
_diffrn_radiation_source 'fine-focus sealed tube'
_diffrn_radiation_type MoK\a
_diffrn_radiation_wavelength 0.71073
_diffrn_reflns_av_R_equivalents 0.0620
_diffrn_reflns_av_sigmaI/netI 0.0487
_diffrn_reflns_limit_h_max 40
_diffrn_reflns_limit_h_min -40
_diffrn_reflns_limit_k_max 10
_diffrn_reflns_limit_k_min -10
_diffrn_reflns_limit_l_max 9
_diffrn_reflns_limit_l_min -8
_diffrn_reflns_number 19469
_diffrn_reflns_theta_full 25.10
_diffrn_reflns_theta_max 25.10
_diffrn_reflns_theta_min 2.47
_exptl_absorpt_coefficient_mu 0.174
_exptl_absorpt_correction_T_max 0.9965
_exptl_absorpt_correction_T_min 0.9829
_exptl_absorpt_correction_type multi-scan
_exptl_absorpt_process_details SADABS
_exptl_crystal_colour 'pale yellow'
_exptl_crystal_density_diffrn 1.319
_exptl_crystal_density_method 'not measured'
_exptl_crystal_description prism
_exptl_crystal_F_000 952
_exptl_crystal_size_max 0.10
_exptl_crystal_size_mid 0.06
_exptl_crystal_size_min 0.02
_refine_diff_density_max 0.158
_refine_diff_density_min -0.216
_refine_diff_density_rms 0.041
_refine_ls_abs_structure_details 'Flack H D (1983), Acta Cryst. A39, 876-881'
_refine_ls_abs_structure_Flack 0.38(10)
_refine_ls_extinction_method none
_refine_ls_goodness_of_fit_ref 1.067
_refine_ls_hydrogen_treatment constr
_refine_ls_matrix_type full
_refine_ls_number_parameters 298
_refine_ls_number_reflns 3983
_refine_ls_number_restraints 1
_refine_ls_restrained_S_all 1.067
_refine_ls_R_factor_all 0.0667
_refine_ls_R_factor_gt 0.0427
_refine_ls_shift/su_max 0.001
_refine_ls_shift/su_mean 0.000
_refine_ls_structure_factor_coef Fsqd
_refine_ls_weighting_details 'calc w=1/[\s^2^(Fo^2^)+(0.0318P)^2^+0.8841P] where P=(Fo^2^+2Fc^2^)/3'
_refine_ls_weighting_scheme calc
_refine_ls_wR_factor_gt 0.0864
_refine_ls_wR_factor_ref 0.0975
_reflns_number_gt 3145
_reflns_number_total 3983
_reflns_threshold_expression >2sigma(I)
_cod_data_source_file cs8b03011_si_002.cif
_cod_data_source_block d19811
_cod_database_code 4515550

loop_
_symmetry_equiv_pos_as_xyz
'x, y, z'
'-x, -y, z+1/2'
'x+1/2, -y+1/2, z'
'-x+1/2, y+1/2, z+1/2'

loop_
_atom_site_label
_atom_site_type_symbol
_atom_site_fract_x
_atom_site_fract_y
_atom_site_fract_z
_atom_site_U_iso_or_equiv
_atom_site_adp_type
_atom_site_occupancy
_atom_site_symmetry_multiplicity
_atom_site_calc_flag
_atom_site_refinement_flags
C1 C 0.32044(9) 0.8013(4) 0.6911(4) 0.0338(7) Uani 1 1 d .
C2 C 0.32478(10) 0.8627(4) 0.8517(4) 0.0455(9) Uani 1 1 d .
H2 H 0.3429 0.9459 0.8711 0.055 Uiso 1 1 calc R
C3 C 0.30282(10) 0.8032(4) 0.9840(4) 0.0526(10) Uani 1 1 d .
H3 H 0.3058 0.8461 1.0938 0.063 Uiso 1 1 calc R
C4 C 0.27641(10) 0.6811(4) 0.9573(4) 0.0457(9) Uani 1 1 d .
C5 C 0.25238(11) 0.6190(5) 1.1029(5) 0.0673(12) Uani 1 1 d .
H5A H 0.2591 0.6771 1.2056 0.101 Uiso 1 1 calc R
H5B H 0.2581 0.5070 1.1192 0.101 Uiso 1 1 calc R
H5C H 0.2243 0.6325 1.0784 0.101 Uiso 1 1 calc R
C6 C 0.27238(10) 0.6196(4) 0.7978(5) 0.0455(9) Uani 1 1 d .
H6 H 0.2543 0.5360 0.7791 0.055 Uiso 1 1 calc R
C7 C 0.29433(9) 0.6778(4) 0.6634(4) 0.0415(8) Uani 1 1 d .
H7 H 0.2915 0.6336 0.5540 0.050 Uiso 1 1 calc R
C8 C 0.41644(10) 0.8067(4) 0.6439(4) 0.0463(9) Uani 1 1 d .
H8A H 0.4131 0.9078 0.7017 0.070 Uiso 1 1 calc R
H8B H 0.4436 0.7974 0.6030 0.070 Uiso 1 1 calc R
H8C H 0.4108 0.7207 0.7227 0.070 Uiso 1 1 calc R
C9 C 0.39025(9) 0.6538(4) 0.4033(4) 0.0368(8) Uani 1 1 d .
C10 C 0.35996(11) 0.4050(4) 0.4173(4) 0.0433(9) Uani 1 1 d .
H10 H 0.3511 0.3228 0.4890 0.052 Uiso 1 1 calc R
C11 C 0.35348(10) 0.3795(4) 0.2384(4) 0.0380(8) Uani 1 1 d .
C12 C 0.32187(10) 0.2880(4) 0.1837(5) 0.0496(9) Uani 1 1 d .
H12 H 0.3050 0.2404 0.2645 0.059 Uiso 1 1 calc R
C13 C 0.31473(10) 0.2655(4) 0.0155(6) 0.0582(9) Uani 1 1 d .
H13 H 0.2931 0.2023 -0.0195 0.070 Uiso 1 1 calc R
C14 C 0.33854(12) 0.3337(4) -0.1014(5) 0.0571(11) Uani 1 1 d .
H14 H 0.3332 0.3194 -0.2180 0.068 Uiso 1 1 calc R
C15 C 0.37055(12) 0.4240(4) -0.0522(5) 0.0489(10) Uani 1 1 d .
H15 H 0.3874 0.4709 -0.1337 0.059 Uiso 1 1 calc R
C16 C 0.37737(10) 0.4440(3) 0.1163(4) 0.0371(8) Uani 1 1 d .
C17 C 0.40799(10) 0.6562(4) 0.2559(4) 0.0383(8) Uani 1 1 d .
C18 C 0.42712(9) 0.7919(3) 0.1705(4) 0.0350(7) Uani 1 1 d .
C19 C 0.46688(9) 0.7793(4) 0.1151(4) 0.0393(8) Uani 1 1 d .
C20 C 0.49191(11) 0.6497(4) 0.1531(5) 0.0541(10) Uani 1 1 d .
H20 H 0.4822 0.5643 0.2184 0.065 Uiso 1 1 calc R
C21 C 0.52986(11) 0.6476(4) 0.0960(6) 0.0675(12) Uani 1 1 d .
H21 H 0.5464 0.5608 0.1228 0.081 Uiso 1 1 calc R
C22 C 0.54481(12) 0.7714(5) -0.0015(7) 0.0823(14) Uani 1 1 d .
H22 H 0.5712 0.7672 -0.0410 0.099 Uiso 1 1 calc R
C23 C 0.52231(12) 0.8952(5) -0.0392(5) 0.0614(11) Uani 1 1 d .
H23 H 0.5329 0.9781 -0.1056 0.074 Uiso 1 1 calc R
C24 C 0.48286(9) 0.9049(4) 0.0184(5) 0.0427(7) Uani 1 1 d .
C25 C 0.46006(11) 1.0391(4) -0.0145(4) 0.0480(9) Uani 1 1 d .
H25 H 0.4710 1.1231 -0.0782 0.058 Uiso 1 1 calc R
C26 C 0.42263(10) 1.0500(4) 0.0438(5) 0.0453(8) Uani 1 1 d .
H26 H 0.4076 1.1422 0.0223 0.054 Uiso 1 1 calc R
C27 C 0.40603(9) 0.9257(4) 0.1356(4) 0.0397(8) Uani 1 1 d .
H27 H 0.3796 0.9343 0.1745 0.048 Uiso 1 1 calc R
N1 N 0.38915(7) 0.7981(3) 0.5007(3) 0.0339(6) Uani 1 1 d .
N2 N 0.37592(8) 0.5227(3) 0.4924(3) 0.0408(7) Uani 1 1 d .
O1 O 0.35512(7) 1.0440(2) 0.5709(3) 0.0519(7) Uani 1 1 d .
O2 O 0.32459(7) 0.8546(3) 0.3729(3) 0.0525(7) Uani 1 1 d .
O3 O 0.41298(6) 0.5142(2) 0.1667(3) 0.0480(6) Uani 1 1 d .
S1 S 0.34646(2) 0.88557(9) 0.52307(10) 0.0391(2) Uani 1 1 d .

loop_
_atom_site_aniso_label
_atom_site_aniso_U_11
_atom_site_aniso_U_22
_atom_site_aniso_U_33
_atom_site_aniso_U_23
_atom_site_aniso_U_13
_atom_site_aniso_U_12
C1 0.0386(19) 0.0323(18) 0.0306(17) 0.0017(15) -0.0003(14) 0.0032(15)
C2 0.048(2) 0.053(2) 0.036(2) -0.0059(17) -0.0035(16) -0.0119(18)
C3 0.054(2) 0.072(3) 0.032(2) -0.0062(18) 0.0025(16) -0.0091(19)
C4 0.035(2) 0.052(2) 0.050(2) 0.0082(18) 0.0000(15) 0.0008(17)
C5 0.052(3) 0.078(3) 0.072(3) 0.022(2) 0.016(2) -0.003(2)
C6 0.035(2) 0.035(2) 0.066(3) 0.0002(19) 0.0002(17) -0.0004(16)
C7 0.045(2) 0.0371(19) 0.043(2) -0.0101(17) -0.0077(16) 0.0094(15)
C8 0.050(2) 0.046(2) 0.043(2) -0.0084(17) -0.0126(17) -0.0035(16)
C9 0.0411(19) 0.0306(18) 0.0387(19) 0.0008(15) 0.0016(15) 0.0035(14)
C10 0.062(3) 0.0316(19) 0.036(2) 0.0022(15) 0.0116(16) 0.0007(16)
C11 0.050(2) 0.0234(17) 0.0405(19) -0.0009(14) 0.0062(15) 0.0011(15)
C12 0.054(2) 0.046(2) 0.048(2) -0.0011(19) 0.0052(18) -0.0077(18)
C13 0.055(2) 0.062(2) 0.058(2) -0.014(2) -0.009(2) -0.0075(18)
C14 0.076(3) 0.048(2) 0.047(2) -0.0067(19) -0.015(2) 0.012(2)
C15 0.077(3) 0.0266(19) 0.043(2) 0.0041(16) 0.0114(19) 0.0039(19)
C16 0.053(2) 0.0225(16) 0.036(2) -0.0026(15) 0.0088(16) 0.0040(15)
C17 0.045(2) 0.0291(19) 0.041(2) -0.0032(15) 0.0031(16) -0.0016(15)
C18 0.0420(19) 0.0304(16) 0.0326(17) -0.0003(15) 0.0001(15) -0.0057(14)
C19 0.0430(19) 0.0317(17) 0.0433(18) -0.0050(15) 0.0007(16) -0.0018(15)
C20 0.049(2) 0.041(2) 0.072(3) -0.0054(19) 0.003(2) -0.0001(16)
C21 0.050(2) 0.050(2) 0.102(3) -0.011(2) 0.011(2) 0.0129(19)
C22 0.052(3) 0.073(3) 0.121(4) 0.002(3) 0.028(3) -0.003(2)
C23 0.056(3) 0.060(3) 0.069(3) -0.008(2) 0.0222(19) -0.007(2)
C24 0.0445(18) 0.0421(18) 0.0414(17) -0.0093(18) 0.009(2) -0.0106(15)
C25 0.064(2) 0.0389(19) 0.041(2) 0.0047(16) 0.0023(18) -0.0153(17)
C26 0.061(2) 0.0330(17) 0.042(2) 0.0027(17) -0.0015(18) 0.0018(15)
C27 0.0402(19) 0.0413(19) 0.0374(19) 0.0014(15) 0.0040(16) 0.0028(15)
N1 0.0427(15) 0.0262(13) 0.0330(15) -0.0050(12) -0.0003(13) 0.0025(10)
N2 0.0553(17) 0.0276(14) 0.0396(19) 0.0034(13) 0.0047(14) 0.0023(12)
O1 0.0775(17) 0.0272(11) 0.0511(17) 0.0028(11) 0.0146(12) 0.0054(11)
O2 0.0542(16) 0.0714(17) 0.0319(14) 0.0017(12) -0.0058(12) 0.0131(14)
O3 0.0507(14) 0.0333(13) 0.0600(16) -0.0120(12) 0.0147(12) -0.0082(10)
S1 0.0506(5) 0.0356(4) 0.0312(4) 0.0011(4) 0.0010(4) 0.0075(4)

loop_
_atom_type_symbol
_atom_type_description
_atom_type_scat_dispersion_real
_atom_type_scat_dispersion_imag
_atom_type_scat_source
C C 0.0033 0.0016 'International Tables Vol C Tables 4.2.6.8 and 6.1.1.4'
H H 0.0000 0.0000 'International Tables Vol C Tables 4.2.6.8 and 6.1.1.4'
N N 0.0061 0.0033 'International Tables Vol C Tables 4.2.6.8 and 6.1.1.4'
O O 0.0106 0.0060 'International Tables Vol C Tables 4.2.6.8 and 6.1.1.4'
S S 0.1246 0.1234 'International Tables Vol C Tables 4.2.6.8 and 6.1.1.4'

loop_
_geom_angle_atom_site_label_1
_geom_angle_atom_site_label_2
_geom_angle_atom_site_label_3
_geom_angle
C2 C1 C7 119.8(3)
C2 C1 S1 119.5(2)
C7 C1 S1 120.6(2)
C3 C2 C1 120.2(3)
C3 C2 H2 119.9
C1 C2 H2 119.9
C2 C3 C4 120.4(3)
C2 C3 H3 119.8
C4 C3 H3 119.8
C6 C4 C3 119.2(3)
C6 C4 C5 121.1(3)
C3 C4 C5 119.6(3)
C4 C5 H5A 109.5
C4 C5 H5B 109.5
H5A C5 H5B 109.5
C4 C5 H5C 109.5
H5A C5 H5C 109.5
H5B C5 H5C 109.5
C4 C6 C7 121.1(3)
C4 C6 H6 119.5
C7 C6 H6 119.5
C6 C7 C1 119.3(3)
C6 C7 H7 120.4
C1 C7 H7 120.4
N1 C8 H8A 109.5
N1 C8 H8B 109.5
H8A C8 H8B 109.5
N1 C8 H8C 109.5
H8A C8 H8C 109.5
H8B C8 H8C 109.5
C17 C9 N2 128.1(3)
C17 C9 N1 118.2(3)
N2 C9 N1 113.2(3)
N2 C10 C11 129.3(3)
N2 C10 H10 115.3
C11 C10 H10 115.3
C16 C11 C12 117.2(3)
C16 C11 C10 122.6(3)
C12 C11 C10 120.3(3)
C13 C12 C11 121.1(3)
C13 C12 H12 119.4
C11 C12 H12 119.4
C14 C13 C12 120.0(3)
C14 C13 H13 120.0
C12 C13 H13 120.0
C13 C14 C15 120.6(4)
C13 C14 H14 119.7
C15 C14 H14 119.7
C16 C15 C14 118.5(4)
C16 C15 H15 120.8
C14 C15 H15 120.8
C15 C16 C11 122.6(3)
C15 C16 O3 118.5(3)
C11 C16 O3 118.4(3)
C9 C17 O3 119.2(3)
C9 C17 C18 128.1(3)
O3 C17 C18 112.5(3)
C27 C18 C19 119.7(3)
C27 C18 C17 120.4(3)
C19 C18 C17 119.8(3)
C24 C19 C20 117.8(3)
C24 C19 C18 118.1(3)
C20 C19 C18 124.0(3)
C21 C20 C19 120.2(4)
C21 C20 H20 119.9
C19 C20 H20 119.9
C20 C21 C22 121.0(4)
C20 C21 H21 119.5
C22 C21 H21 119.5
C23 C22 C21 120.5(4)
C23 C22 H22 119.7
C21 C22 H22 119.7
C22 C23 C24 121.0(4)
C22 C23 H23 119.5
C24 C23 H23 119.5
C25 C24 C23 120.6(3)
C25 C24 C19 120.0(3)
C23 C24 C19 119.4(3)
C26 C25 C24 120.7(3)
C26 C25 H25 119.7
C24 C25 H25 119.7
C25 C26 C27 120.2(3)
C25 C26 H26 119.9
C27 C26 H26 119.9
C18 C27 C26 121.3(3)
C18 C27 H27 119.4
C26 C27 H27 119.4
C9 N1 C8 116.0(2)
C9 N1 S1 117.7(2)
C8 N1 S1 116.9(2)
C10 N2 C9 122.0(3)
C16 O3 C17 113.7(2)
O2 S1 O1 120.15(15)
O2 S1 N1 106.62(14)
O1 S1 N1 105.90(13)
O2 S1 C1 107.28(14)
O1 S1 C1 106.65(14)
N1 S1 C1 110.06(14)

loop_
_geom_bond_atom_site_label_1
_geom_bond_atom_site_label_2
_geom_bond_distance
C1 C2 1.384(4)
C1 C7 1.392(4)
C1 S1 1.752(3)
C2 C3 1.383(5)
C2 H2 0.9500
C3 C4 1.387(5)
C3 H3 0.9500
C4 C6 1.376(5)
C4 C5 1.509(5)
C5 H5A 0.9800
C5 H5B 0.9800
C5 H5C 0.9800
C6 C7 1.391(5)
C6 H6 0.9500
C7 H7 0.9500
C8 N1 1.468(4)
C8 H8A 0.9800
C8 H8B 0.9800
C8 H8C 0.9800
C9 C17 1.315(4)
C9 N2 1.406(4)
C9 N1 1.450(4)
C10 N2 1.284(4)
C10 C11 1.452(5)
C10 H10 0.9500
C11 C16 1.377(4)
C11 C12 1.395(5)
C12 C13 1.369(6)
C12 H12 0.9500
C13 C14 1.360(5)
C13 H13 0.9500
C14 C15 1.387(5)
C14 H14 0.9500
C15 C16 1.367(4)
C15 H15 0.9500
C16 O3 1.406(4)
C17 O3 1.409(4)
C17 C18 1.487(4)
C18 C27 1.372(4)
C18 C19 1.423(4)
C19 C24 1.422(4)
C19 C20 1.423(4)
C20 C21 1.366(5)
C20 H20 0.9500
C21 C22 1.401(6)
C21 H21 0.9500
C22 C23 1.334(6)
C22 H22 0.9500
C23 C24 1.417(5)
C23 H23 0.9500
C24 C25 1.403(5)
C25 C26 1.356(5)
C25 H25 0.9500
C26 C27 1.401(4)
C26 H26 0.9500
C27 H27 0.9500
N1 S1 1.639(2)
O1 S1 1.429(2)
O2 S1 1.428(2)
